data_4341291
loop_
_publ_author_name
'Mart\'inez-Alonso, Marta'
'Busto, Natalia'
'Jal\'on, F\'elix A'
'Manzano, Blanca R.'
'Leal, Jos\'e M'
'Rodr\'iguez, Ana M'
'Garc\'ia, Bego\~na'
'Espino, Gustavo'

_publ_section_title
;
 Derivation of Structure-Activity Relationships from the Anticancer
 Properties of Ruthenium(II) Arene Complexes with 2-Aryldiazole Ligands.
;
_journal_issue 20
_journal_name_full 'Inorganic chemistry'
_journal_page_first 11274
_journal_page_last 11288
_journal_paper_doi 10.1021/ic501865h
_journal_volume 53
_journal_year 2014
_chemical_formula_moiety '(C18 H15 Cl N3 Ru), (B F4), 1.5(H2 O)'
_chemical_formula_sum 'C18 H18 B Cl F4 N3 O1.5 Ru'
_chemical_formula_weight 523.68
_chemical_name_systematic
;
 ?
;
_space_group_IT_number 14
_symmetry_cell_setting monoclinic
_symmetry_space_group_name_Hall '-P 2ybc'
_symmetry_space_group_name_H-M 'P 1 21/c 1'
_atom_sites_solution_hydrogens geom
_atom_sites_solution_primary direct
_atom_sites_solution_secondary difmap
_audit_creation_method SHELXL-97
_cell_angle_alpha 90.00
_cell_angle_beta 94.0600(10)
_cell_angle_gamma 90.00
_cell_formula_units_Z 4
_cell_length_a 8.5135(7)
_cell_length_b 19.5527(15)
_cell_length_c 12.8900(10)
_cell_measurement_reflns_used 7615
_cell_measurement_temperature 290(2)
_cell_measurement_theta_max 23.676
_cell_measurement_theta_min 2.398
_cell_volume 2140.3(3)
_computing_cell_refinement 'Bruker SAINT'
_computing_data_collection 'Bruker APEX'
_computing_data_reduction 'Bruker SAINT, SADABS, XPREP'
_computing_molecular_graphics 'WINGX v1.70 (Farrugia, 1999)'
_computing_publication_material 'WINGX v1.70 (Farrugia, 1999)'
_computing_structure_refinement 'SHELXL-97 (Sheldrick, 1997)'
_computing_structure_solution 'SHELXS-97 (Sheldrick, 1990)'
_diffrn_ambient_temperature 290(2)
_diffrn_measured_fraction_theta_full 0.999
_diffrn_measured_fraction_theta_max 0.999
_diffrn_measurement_device_type 'CCD area detector'
_diffrn_measurement_method 'omega and phi scans'
_diffrn_radiation_monochromator graphite
_diffrn_radiation_source 'fine-focus sealed tube'
_diffrn_radiation_type MoK\a
_diffrn_radiation_wavelength 0.71073
_diffrn_reflns_av_R_equivalents 0.0475
_diffrn_reflns_av_sigmaI/netI 0.0296
_diffrn_reflns_limit_h_max 10
_diffrn_reflns_limit_h_min -10
_diffrn_reflns_limit_k_max 23
_diffrn_reflns_limit_k_min -23
_diffrn_reflns_limit_l_max 15
_diffrn_reflns_limit_l_min -15
_diffrn_reflns_number 20862
_diffrn_reflns_theta_full 25.00
_diffrn_reflns_theta_max 25.00
_diffrn_reflns_theta_min 1.90
_exptl_absorpt_coefficient_mu 0.908
_exptl_absorpt_correction_T_max 0.9068
_exptl_absorpt_correction_T_min 0.7662
_exptl_absorpt_correction_type multi-scan
_exptl_absorpt_process_details SADABS
_exptl_crystal_colour yellow
_exptl_crystal_density_diffrn 1.625
_exptl_crystal_density_method 'not measured'
_exptl_crystal_description prism
_exptl_crystal_F_000 1044
_exptl_crystal_size_max 0.31
_exptl_crystal_size_mid 0.11
_exptl_crystal_size_min 0.11
_refine_diff_density_max 1.429
_refine_diff_density_min -0.658
_refine_diff_density_rms 0.128
_refine_ls_extinction_method none
_refine_ls_goodness_of_fit_ref 1.100
_refine_ls_hydrogen_treatment constr
_refine_ls_matrix_type full
_refine_ls_number_parameters 253
_refine_ls_number_reflns 3769
_refine_ls_number_restraints 0
_refine_ls_restrained_S_all 1.100
_refine_ls_R_factor_all 0.0630
_refine_ls_R_factor_gt 0.0554
_refine_ls_shift/su_max 0.000
_refine_ls_shift/su_mean 0.000
_refine_ls_structure_factor_coef Fsqd
_refine_ls_weighting_details 'calc w=1/[\s^2^(Fo^2^)+(0.1041P)^2^+2.5654P] where P=(Fo^2^+2Fc^2^)/3'
_refine_ls_weighting_scheme calc
_refine_ls_wR_factor_gt 0.1665
_refine_ls_wR_factor_ref 0.1726
_reflns_number_gt 3151
_reflns_number_total 3769
_reflns_threshold_expression >2sigma(I)
_cod_data_source_file ic501865h_si_002.cif
_cod_data_source_block 1bBF4
_cod_depositor_comments 'Adding full bibliography for 4341290--4341296.cif.'
_cod_original_sg_symbol_H-M P21/c
_cod_original_formula_sum 'C18 H18 B Cl F4 N3 O1.50 Ru'
_cod_database_code 4341291

loop_
_symmetry_equiv_pos_as_xyz
'x, y, z'
'-x, y+1/2, -z+1/2'
'-x, -y, -z'
'x, -y-1/2, z-1/2'

loop_
_atom_site_label
_atom_site_type_symbol
_atom_site_fract_x
_atom_site_fract_y
_atom_site_fract_z
_atom_site_U_iso_or_equiv
_atom_site_adp_type
_atom_site_occupancy
_atom_site_symmetry_multiplicity
_atom_site_calc_flag
_atom_site_refinement_flags
_atom_site_disorder_assembly
_atom_site_disorder_group
Ru1 Ru 0.73475(5) 0.17750(2) 0.37630(3) 0.0498(2) Uani 1 1 d . . .
Cl1 Cl 0.81758(19) 0.06513(8) 0.32696(13) 0.0655(4) Uani 1 1 d . . .
N1 N 0.5125(5) 0.1312(2) 0.3956(4) 0.0565(11) Uani 1 1 d . . .
N2 N 0.7587(5) 0.1394(2) 0.5270(3) 0.0514(10) Uani 1 1 d . . .
N3 N 0.6577(6) 0.0829(2) 0.6564(4) 0.0592(12) Uani 1 1 d . . .
H3A H 0.5903 0.0620 0.6916 0.071 Uiso 1 1 calc R . .
C1 C 0.3946(7) 0.1274(3) 0.3216(5) 0.0626(15) Uani 1 1 d . . .
H1 H 0.4073 0.1467 0.2568 0.075 Uiso 1 1 calc R . .
C2 C 0.2541(8) 0.0954(3) 0.3391(6) 0.0706(17) Uani 1 1 d . . .
H2 H 0.1732 0.0932 0.2868 0.085 Uiso 1 1 calc R . .
C3 C 0.2356(7) 0.0663(3) 0.4361(6) 0.0734(19) Uani 1 1 d . . .
H3 H 0.1421 0.0446 0.4499 0.088 Uiso 1 1 calc R . .
C4 C 0.3571(7) 0.0704(3) 0.5102(5) 0.0590(14) Uani 1 1 d . . .
H4 H 0.3475 0.0508 0.5752 0.071 Uiso 1 1 calc R . .
C5 C 0.4925(7) 0.1031(3) 0.4898(5) 0.0528(13) Uani 1 1 d . . .
C6 C 0.6325(6) 0.1094(3) 0.5591(4) 0.0485(12) Uani 1 1 d . . .
C7 C 0.8153(7) 0.0963(3) 0.6877(4) 0.0560(14) Uani 1 1 d . . .
C8 C 0.8771(7) 0.1327(3) 0.6045(4) 0.0541(13) Uani 1 1 d . . .
C9 C 1.0321(7) 0.1540(3) 0.6124(5) 0.0612(15) Uani 1 1 d . . .
H9 H 1.0750 0.1779 0.5588 0.073 Uiso 1 1 calc R . .
C10 C 1.1206(8) 0.1386(4) 0.7029(5) 0.0704(17) Uani 1 1 d . . .
H10 H 1.2246 0.1532 0.7113 0.085 Uiso 1 1 calc R . .
C11 C 1.0559(10) 0.1009(4) 0.7832(6) 0.080(2) Uani 1 1 d . . .
H11 H 1.1199 0.0901 0.8424 0.096 Uiso 1 1 calc R . .
C12 C 0.9040(9) 0.0801(3) 0.7768(5) 0.0739(19) Uani 1 1 d . . .
H12 H 0.8620 0.0559 0.8305 0.089 Uiso 1 1 calc R . .
C13 C 0.8673(9) 0.2201(4) 0.2515(6) 0.0748(19) Uani 1 1 d . . .
H13 H 0.9246 0.1980 0.2027 0.090 Uiso 1 1 calc R . .
C14 C 0.9414(8) 0.2394(4) 0.3441(6) 0.0755(19) Uani 1 1 d . . .
H14 H 1.0482 0.2307 0.3577 0.091 Uiso 1 1 calc R . .
C15 C 0.8567(10) 0.2724(3) 0.4184(6) 0.078(2) Uani 1 1 d . . .
H15 H 0.9082 0.2853 0.4814 0.094 Uiso 1 1 calc R . .
C16 C 0.6977(9) 0.2863(3) 0.4001(6) 0.0752(19) Uani 1 1 d . . .
H16 H 0.6426 0.3087 0.4498 0.090 Uiso 1 1 calc R . .
C17 C 0.6208(9) 0.2657(4) 0.3046(7) 0.083(2) Uani 1 1 d . . .
H17 H 0.5136 0.2736 0.2909 0.099 Uiso 1 1 calc R . .
C18 C 0.7105(10) 0.2325(4) 0.2288(5) 0.081(2) Uani 1 1 d . . .
H18 H 0.6623 0.2195 0.1648 0.097 Uiso 1 1 calc R . .
B1 B 0.3063(14) 0.3000(7) 0.5428(10) 0.102(3) Uiso 1 1 d . . .
F1 F 0.4169(14) 0.3530(6) 0.5420(9) 0.144(4) Uiso 0.70 1 d P A 1
F2 F 0.1760(12) 0.3165(5) 0.5839(9) 0.126(3) Uiso 0.70 1 d P A 1
F3 F 0.2759(12) 0.2630(6) 0.4587(8) 0.131(3) Uiso 0.70 1 d P A 1
F4 F 0.3746(13) 0.2469(6) 0.5992(8) 0.145(3) Uiso 0.70 1 d P A 1
F1A F 0.439(2) 0.3385(8) 0.5752(14) 0.075(4) Uiso 0.30 1 d P A 2
F2A F 0.170(2) 0.3451(12) 0.5433(18) 0.117(6) Uiso 0.30 1 d P A 2
F3A F 0.292(2) 0.2971(11) 0.4311(15) 0.102(5) Uiso 0.30 1 d P A 2
F4A F 0.290(4) 0.2758(18) 0.644(3) 0.186(11) Uiso 0.30 1 d P A 2
O1 O 0.4652(8) 0.0246(3) 0.7864(5) 0.1061(18) Uiso 1 1 d . . .
O2 O 0.8728(14) 0.4239(6) 0.5766(9) 0.097(3) Uiso 0.50 1 d P . .
H1A H 0.3847 -0.0021 0.7816 0.050 Uiso 1 1 d . . .
H1B H 0.4780 0.0352 0.8520 0.050 Uiso 1 1 d . . .
H2A H 0.9251 0.3954 0.6195 0.050 Uiso 0.50 1 d P . .
H2B H 0.7864 0.4310 0.6039 0.050 Uiso 0.50 1 d P . .

loop_
_atom_site_aniso_label
_atom_site_aniso_U_11
_atom_site_aniso_U_22
_atom_site_aniso_U_33
_atom_site_aniso_U_23
_atom_site_aniso_U_13
_atom_site_aniso_U_12
Ru1 0.0486(3) 0.0505(3) 0.0506(3) 0.00561(18) 0.0058(2) -0.00596(18)
Cl1 0.0647(9) 0.0604(9) 0.0728(10) -0.0062(7) 0.0150(7) -0.0047(7)
N1 0.050(3) 0.052(3) 0.068(3) 0.001(2) 0.005(2) -0.001(2)
N2 0.052(3) 0.054(3) 0.048(2) 0.001(2) 0.004(2) 0.002(2)
N3 0.071(3) 0.055(3) 0.053(3) 0.004(2) 0.012(2) -0.001(2)
C1 0.050(3) 0.070(4) 0.066(4) 0.000(3) -0.003(3) 0.000(3)
C2 0.054(4) 0.068(4) 0.088(5) -0.012(4) -0.003(3) 0.001(3)
C3 0.049(3) 0.064(4) 0.109(6) -0.017(4) 0.020(4) -0.011(3)
C4 0.058(3) 0.050(3) 0.072(4) -0.001(3) 0.018(3) -0.001(3)
C5 0.053(3) 0.044(3) 0.063(3) 0.003(2) 0.013(3) 0.001(2)
C6 0.052(3) 0.043(3) 0.052(3) 0.000(2) 0.011(2) -0.001(2)
C7 0.067(4) 0.048(3) 0.054(3) -0.003(2) 0.008(3) 0.007(3)
C8 0.057(3) 0.048(3) 0.057(3) -0.007(2) 0.003(3) 0.009(2)
C9 0.060(4) 0.062(3) 0.062(4) -0.009(3) 0.007(3) 0.009(3)
C10 0.061(4) 0.081(5) 0.067(4) -0.017(4) -0.007(3) 0.014(3)
C11 0.097(6) 0.073(4) 0.068(4) -0.006(3) -0.016(4) 0.022(4)
C12 0.096(5) 0.062(4) 0.062(4) 0.000(3) -0.004(4) 0.016(4)
C13 0.081(5) 0.076(5) 0.070(4) 0.012(3) 0.027(4) -0.010(4)
C14 0.055(4) 0.068(4) 0.102(6) 0.023(4) 0.002(4) -0.013(3)
C15 0.097(6) 0.059(4) 0.077(5) 0.002(3) -0.002(4) -0.023(4)
C16 0.091(5) 0.050(4) 0.087(5) 0.004(3) 0.027(4) -0.002(3)
C17 0.058(4) 0.068(4) 0.120(7) 0.036(4) -0.007(4) -0.004(3)
C18 0.106(6) 0.079(5) 0.056(4) 0.025(3) -0.014(4) -0.024(4)

loop_
_atom_type_symbol
_atom_type_description
_atom_type_scat_dispersion_real
_atom_type_scat_dispersion_imag
_atom_type_scat_source
C C 0.0033 0.0016 'International Tables Vol C Tables 4.2.6.8 and 6.1.1.4'
H H 0.0000 0.0000 'International Tables Vol C Tables 4.2.6.8 and 6.1.1.4'
B B 0.0013 0.0007 'International Tables Vol C Tables 4.2.6.8 and 6.1.1.4'
N N 0.0061 0.0033 'International Tables Vol C Tables 4.2.6.8 and 6.1.1.4'
O O 0.0106 0.0060 'International Tables Vol C Tables 4.2.6.8 and 6.1.1.4'
F F 0.0171 0.0103 'International Tables Vol C Tables 4.2.6.8 and 6.1.1.4'
Cl Cl 0.1484 0.1585 'International Tables Vol C Tables 4.2.6.8 and 6.1.1.4'
Ru Ru -1.2594 0.8363 'International Tables Vol C Tables 4.2.6.8 and 6.1.1.4'

loop_
_geom_angle_atom_site_label_1
_geom_angle_atom_site_label_2
_geom_angle_atom_site_label_3
_geom_angle
N2 Ru1 N1 76.56(18)
N2 Ru1 C17 134.4(3)
N1 Ru1 C17 90.8(2)
N2 Ru1 C16 103.0(2)
N1 Ru1 C16 105.1(2)
C17 Ru1 C16 38.0(3)
N2 Ru1 C15 93.4(2)
N1 Ru1 C15 138.2(3)
C17 Ru1 C15 67.5(3)
C16 Ru1 C15 37.1(3)
N2 Ru1 C18 171.5(2)
N1 Ru1 C18 106.3(2)
C17 Ru1 C18 38.7(3)
C16 Ru1 C18 68.6(3)
C15 Ru1 C18 79.1(3)
N2 Ru1 C13 143.2(2)
N1 Ru1 C13 139.0(2)
C17 Ru1 C13 67.7(3)
C16 Ru1 C13 79.6(3)
C15 Ru1 C13 66.3(3)
C18 Ru1 C13 36.4(3)
N2 Ru1 C14 110.3(2)
N1 Ru1 C14 170.4(2)
C17 Ru1 C14 79.6(3)
C16 Ru1 C14 67.3(3)
C15 Ru1 C14 37.2(3)
C18 Ru1 C14 65.9(3)
C13 Ru1 C14 36.1(3)
N2 Ru1 Cl1 84.74(13)
N1 Ru1 Cl1 85.55(13)
C17 Ru1 Cl1 138.5(3)
C16 Ru1 Cl1 168.0(2)
C15 Ru1 Cl1 134.5(2)
C18 Ru1 Cl1 103.3(2)
C13 Ru1 Cl1 88.7(2)
C14 Ru1 Cl1 101.5(2)
C1 N1 C5 118.7(5)
C1 N1 Ru1 124.7(4)
C5 N1 Ru1 116.5(4)
C6 N2 C8 107.6(5)
C6 N2 Ru1 115.1(4)
C8 N2 Ru1 137.1(4)
C6 N3 C7 106.3(5)
N1 C1 C2 121.6(6)
C1 C2 C3 119.1(6)
C4 C3 C2 118.6(6)
C5 C4 C3 120.3(6)
N1 C5 C4 121.8(6)
N1 C5 C6 111.7(5)
C4 C5 C6 126.5(5)
N2 C6 N3 112.3(5)
N2 C6 C5 120.1(5)
N3 C6 C5 127.4(5)
C12 C7 N3 131.4(6)
C12 C7 C8 122.6(6)
N3 C7 C8 106.0(5)
N2 C8 C9 132.3(6)
N2 C8 C7 107.7(5)
C9 C8 C7 120.0(5)
C10 C9 C8 117.3(6)
C9 C10 C11 121.1(7)
C12 C11 C10 122.2(7)
C11 C12 C7 116.8(7)
C18 C13 C14 121.5(7)
C18 C13 Ru1 71.3(4)
C14 C13 Ru1 72.2(4)
C13 C14 C15 119.9(7)
C13 C14 Ru1 71.7(4)
C15 C14 Ru1 70.5(4)
C16 C15 C14 121.3(7)
C16 C15 Ru1 71.4(4)
C14 C15 Ru1 72.3(4)
C15 C16 C17 118.7(7)
C15 C16 Ru1 71.5(4)
C17 C16 Ru1 70.2(4)
C16 C17 C18 119.1(7)
C16 C17 Ru1 71.8(4)
C18 C17 Ru1 71.6(4)
C13 C18 C17 119.4(7)
C13 C18 Ru1 72.2(4)
C17 C18 Ru1 69.6(4)
F2 B1 F3 110.4(11)
F2 B1 F4 108.2(11)
F3 B1 F4 94.1(11)
F2 B1 F1A 116.2(12)
F3 B1 F1A 130.6(13)
F4 B1 F1A 86.8(11)
F2 B1 F1 114.4(12)
F3 B1 F1 119.6(12)
F4 B1 F1 107.7(11)
F1A B1 F1 22.1(9)
F2 B1 F4A 63.9(14)
F3 B1 F4A 123.6(19)
F4 B1 F4A 47.1(14)
F1A B1 F4A 92.2(17)
F1 B1 F4A 111.7(17)
F2 B1 F3A 113.9(12)
F3 B1 F3A 32.2(8)
F4 B1 F3A 120.1(14)
F1A B1 F3A 109.2(14)
F1 B1 F3A 91.7(12)
F4A B1 F3A 155(2)
F2 B1 F2A 31.6(9)
F3 B1 F2A 103.1(13)
F4 B1 F2A 139.7(15)
F1A B1 F2A 107.5(14)
F1 B1 F2A 95.1(13)
F4A B1 F2A 93.8(18)
F3A B1 F2A 91.1(14)

loop_
_geom_bond_atom_site_label_1
_geom_bond_atom_site_label_2
_geom_bond_distance
Ru1 N2 2.078(4)
Ru1 N1 2.128(5)
Ru1 C17 2.155(7)
Ru1 C16 2.175(7)
Ru1 C15 2.176(7)
Ru1 C18 2.181(6)
Ru1 C13 2.193(6)
Ru1 C14 2.199(6)
Ru1 Cl1 2.4068(16)
N1 C1 1.337(7)
N1 C5 1.355(7)
N2 C6 1.316(7)
N2 C8 1.373(7)
N3 C6 1.361(7)
N3 C7 1.398(8)
C1 C2 1.382(9)
C2 C3 1.392(11)
C3 C4 1.360(9)
C4 C5 1.360(8)
C5 C6 1.443(8)
C7 C12 1.367(9)
C7 C8 1.419(8)
C8 C9 1.381(8)
C9 C10 1.376(9)
C10 C11 1.414(11)
C11 C12 1.352(11)
C13 C18 1.368(11)
C13 C14 1.363(10)
C14 C15 1.397(11)
C15 C16 1.385(11)
C16 C17 1.411(11)
C17 C18 1.437(11)
B1 F2 1.302(14)
B1 F3 1.313(14)
B1 F4 1.373(16)
B1 F1A 1.40(2)
B1 F1 1.401(16)
B1 F4A 1.40(3)
B1 F3A 1.44(2)
B1 F2A 1.46(2)
